data_2200419
loop_
_publ_author_name
'Stomberg, Rolf'
'Langer, Vratislav'
'Li, Shiming'
'Lundquist, Knut'

_publ_section_title
;
 The racemate of pinoresinol
;
_journal_issue 8
_journal_name_full 'Acta Crystallographica Section E'
_journal_page_first o692
_journal_page_last o694
_journal_paper_doi 10.1107/S1600536801011084
_journal_volume 57
_journal_year 2001
_chemical_formula_iupac 'C20 H22 O6'
_chemical_formula_moiety 'C20 H22 O6'
_chemical_formula_sum 'C20 H22 O6'
_chemical_formula_weight 358.38
_chemical_name_common Pinoresinol
_chemical_name_systematic
;
?
;
_space_group_IT_number 14
_symmetry_cell_setting monoclinic
_symmetry_space_group_name_Hall '-P 2ybc'
_symmetry_space_group_name_H-M 'P 1 21/c 1'
_audit_creation_method SHELXTL
_cell_angle_alpha 90.00
_cell_angle_beta 102.0610(10)
_cell_angle_gamma 90.00
_cell_formula_units_Z 4
_cell_length_a 8.0692(6)
_cell_length_b 18.5615(13)
_cell_length_c 12.1622(9)
_cell_measurement_reflns_used 5063
_cell_measurement_temperature 296(2)
_cell_measurement_theta_max 25.14
_cell_measurement_theta_min 2.03
_cell_volume 1781.4(2)
_computing_cell_refinement 'SAINT (Siemens, 1995)'
_computing_data_collection 'SMART (Siemens, 1995)'
_computing_data_reduction 'SAINT and SADABS (Sheldrick, 1996)'
_computing_molecular_graphics SHELXTL
_computing_publication_material SHELXTL
_computing_structure_refinement SHELXTL
_computing_structure_solution 'SHELXTL (Bruker, 1997)'
_diffrn_ambient_temperature 296(2)
_diffrn_measured_fraction_theta_full .934
_diffrn_measured_fraction_theta_max .934
_diffrn_measurement_device_type 'Siemens SMART CCD'
_diffrn_measurement_method w
_diffrn_radiation_monochromator graphite
_diffrn_radiation_source 'fine-focus sealed tube'
_diffrn_radiation_type MoK\a
_diffrn_radiation_wavelength .71073
_diffrn_reflns_av_R_equivalents .0303
_diffrn_reflns_av_sigmaI/netI .0289
_diffrn_reflns_limit_h_max 9
_diffrn_reflns_limit_h_min -9
_diffrn_reflns_limit_k_max 22
_diffrn_reflns_limit_k_min -21
_diffrn_reflns_limit_l_max 14
_diffrn_reflns_limit_l_min -14
_diffrn_reflns_number 11738
_diffrn_reflns_theta_full 25.14
_diffrn_reflns_theta_max 25.14
_diffrn_reflns_theta_min 2.03
_diffrn_standards_decay_% 0
_diffrn_standards_number 0
_exptl_absorpt_coefficient_mu .099
_exptl_absorpt_correction_T_max .9912
_exptl_absorpt_correction_T_min .9423
_exptl_absorpt_correction_type multi-scan
_exptl_absorpt_process_details '(Blessing; 1995)'
_exptl_crystal_colour colorless
_exptl_crystal_density_diffrn 1.336
_exptl_crystal_density_method 'not measured'
_exptl_crystal_description needle
_exptl_crystal_F_000 760
_exptl_crystal_size_max .61
_exptl_crystal_size_mid .14
_exptl_crystal_size_min .09
_refine_diff_density_max .176
_refine_diff_density_min -.182
_refine_ls_extinction_coef .0044(14)
_refine_ls_extinction_method SHELXL97
_refine_ls_goodness_of_fit_ref .997
_refine_ls_hydrogen_treatment riding
_refine_ls_matrix_type full
_refine_ls_number_parameters 345
_refine_ls_number_reflns 2986
_refine_ls_number_restraints 286
_refine_ls_restrained_S_all .958
_refine_ls_R_factor_all .0759
_refine_ls_R_factor_gt .0461
_refine_ls_shift/su_max <0.001
_refine_ls_shift/su_mean .000
_refine_ls_structure_factor_coef Fsqd
_refine_ls_weighting_details 'calc w = 1/[\s^2^(Fo^2^)+(0.1P)^2^] where P = (Fo^2^+2Fc^2^)/3'
_refine_ls_weighting_scheme calc
_refine_ls_wR_factor_ref .1461
_reflns_number_gt 2052
_reflns_number_total 2986
_reflns_threshold_expression I>2\s(I)
_cod_data_source_file cf6084.cif
_cod_data_source_block I
_cod_original_sg_symbol_H-M 'P 21/c'
_cod_database_code 2200419
_cod_database_fobs_code 2200419

loop_
_symmetry_equiv_pos_as_xyz
'x, y, z'
'-x, y+1/2, -z+1/2'
'-x, -y, -z'
'x, -y-1/2, z-1/2'

loop_
_atom_site_label
_atom_site_fract_x
_atom_site_fract_y
_atom_site_fract_z
_atom_site_U_iso_or_equiv
_atom_site_adp_type
_atom_site_calc_flag
_atom_site_refinement_flags
_atom_site_occupancy
_atom_site_disorder_assembly
_atom_site_disorder_group
_atom_site_type_symbol
C1 .3935(7) .27324(15) .6702(3) .0412(11) Uani d PDU .919(3) A 1 C
C2 .4258(8) .20148(17) .6502(4) .0411(12) Uani d PDU .919(3) A 1 C
H2 .3757 .1805 .5820 .049 Uiso calc PR .919(3) A 1 H
C3 .5320(6) .16086(16) .7312(3) .0408(10) Uani d PDU .919(3) A 1 C
C4 .6113(6) .19216(19) .8322(3) .0421(11) Uani d PDU .919(3) A 1 C
C5 .5819(9) .26330(19) .8516(3) .0580(16) Uani d PDU .919(3) A 1 C
H5 .6363 .2849 .9184 .070 Uiso calc PR .919(3) A 1 H
C6 .4712(10) .30330(18) .7719(3) .0605(17) Uani d PDU .919(3) A 1 C
H6 .4490 .3510 .7871 .073 Uiso calc PR .919(3) A 1 H
C7 .4865(6) .05261(16) .6240(3) .0996(16) Uani d PDU .919(3) A 1 C
H7A .3662 .0540 .6192 .149 Uiso calc PR .919(3) A 1 H
H7B .5239 .0034 .6272 .149 Uiso calc PR .919(3) A 1 H
H7C .5129 .0755 .5590 .149 Uiso calc PR .919(3) A 1 H
C8 .2821(3) .31988(11) .58261(19) .0414(6) Uani d PDU .919(3) A 1 C
H8 .1870 .3377 .6137 .050 Uiso calc PR .919(3) A 1 H
C9 .3704(3) .38419(10) .54156(16) .0394(6) Uani d PDU .919(3) A 1 C
H9 .4877 .3721 .5389 .047 Uiso calc PR .919(3) A 1 H
C10 .3634(7) .45430(17) .6034(3) .0554(19) Uani d PDU .919(3) A 1 C
H10A .3031 .4477 .6638 .066 Uiso calc PR .919(3) A 1 H
H10B .4770 .4711 .6354 .066 Uiso calc PR .919(3) A 1 H
C11 .1005(5) .50964(15) .3348(2) .0443(9) Uani d PDU .919(3) A 1 C
C12 .1147(10) .5844(2) .3359(4) .0434(18) Uani d PDU .919(3) A 1 C
H12 .1733 .6074 .4003 .052 Uiso calc PR .919(3) A 1 H
C13 .0429(8) .62500(16) .2424(4) .0411(13) Uani d PDU .919(3) A 1 C
C14 -.0378(6) .59100(16) .1437(3) .0566(12) Uani d PDU .919(3) A 1 C
C15 -.0460(5) .51741(16) .1401(3) .0774(13) Uani d PDU .919(3) A 1 C
H15 -.0959 .4944 .0735 .093 Uiso calc PR .919(3) A 1 H
C16 .0199(6) .47673(16) .2356(3) .0725(15) Uani d PDU .919(3) A 1 C
H16 .0096 .4268 .2328 .087 Uiso calc PR .919(3) A 1 H
C17 .1226(4) .73650(12) .3366(2) .0499(7) Uani d PDU .919(3) A 1 C
H17A .0698 .7254 .3983 .075 Uiso calc PR .919(3) A 1 H
H17B .1152 .7874 .3222 .075 Uiso calc PR .919(3) A 1 H
H17C .2395 .7223 .3550 .075 Uiso calc PR .919(3) A 1 H
C18 .1658(3) .46449(10) .43848(17) .0419(6) Uani d PDU .919(3) A 1 C
H18 .0681 .4496 .4692 .050 Uiso calc PR .919(3) A 1 H
C19 .2658(3) .39747(10) .42296(16) .0389(6) Uani d PDU .919(3) A 1 C
H19 .3398 .4065 .3700 .047 Uiso calc PR .919(3) A 1 H
C20 .1644(4) .32813(11) .3925(2) .0438(7) Uani d PDU .919(3) A 1 C
H20A .1869 .3080 .3235 .053 Uiso calc PR .919(3) A 1 H
H20B .0440 .3379 .3816 .053 Uiso calc PR .919(3) A 1 H
O1 .5695(4) .08928(14) .7220(3) .0629(9) Uani d PDU .919(3) A 1 O
O2 .7171(5) .15339(12) .91308(19) .0530(7) Uani d PDU .919(3) A 1 O
H2A .7154 .1109 .8942 .080 Uiso calc PR .919(3) A 1 H
O3 .2157(6) .27864(11) .4834(3) .0505(11) Uani d PDU .919(3) A 1 O
O4 .2760(3) .50572(9) .52292(16) .0509(6) Uani d PDU .919(3) A 1 O
O5 .0384(4) .69863(11) .2390(2) .0512(6) Uani d PDU .919(3) A 1 O
O6 -.1097(5) .62933(12) .04972(19) .0813(9) Uani d PDU .919(3) A 1 O
H6A -.0917 .6724 .0614 .122 Uiso calc PR .919(3) A 1 H
C1D .141(4) .5077(15) .321(2) .031(10) Uiso d PDU .081(3) A 2 C
C2D .109(8) .5801(17) .340(3) .019(13) Uiso d PDU .081(3) A 2 C
C3D .030(9) .6237(17) .251(4) .047(17) Uiso d PDU .081(3) A 2 C
C4D -.077(5) .5904(16) .160(3) .043(12) Uiso d PDU .081(3) A 2 C
C5D -.093(4) .5166(16) .165(3) .050(11) Uiso d PDU .081(3) A 2 C
C6D .055(8) .480(2) .220(4) .093(17) Uiso d PDU .081(3) A 2 C
C7D .103(12) .748(3) .302(5) .17(3) Uiso d PDU .081(3) A 2 C
C8D .244(3) .4589(10) .4102(15) .037(7) Uiso d PDU .081(3) A 2 C
C9D .1434(18) .4032(8) .4626(11) .017(5) Uiso d PDU .081(3) A 2 C
C10D .111(4) .3315(13) .405(2) .056(13) Uiso d PDU .081(3) A 2 C
C11D .412(8) .2720(16) .653(3) .039(14) Uiso d PDU .081(3) A 2 C
C12D .395(9) .1975(17) .649(4) .038(13) Uiso d PDU .081(3) A 2 C
C13D .493(5) .1570(15) .734(3) .023(10) Uiso d PDU .081(3) A 2 C
C14D .574(6) .1887(19) .834(3) .028(11) Uiso d PDU .081(3) A 2 C
C15D .544(10) .260(2) .850(3) .047(13) Uiso d PDU .081(3) A 2 C
C16D .485(11) .303(2) .755(3) .053(14) Uiso d PDU .081(3) A 2 C
C17D .399(7) .050(3) .637(6) .14(2) Uiso d PDU .081(3) A 2 C
C18D .341(3) .3182(10) .5516(18) .039(8) Uiso d PDU .081(3) A 2 C
C19D .2595(19) .3878(7) .5781(11) .012(4) Uiso d PDU .081(3) A 2 C
C20D .367(6) .4561(16) .600(3) .041(17) Uiso d PDU .081(3) A 2 C
O1D .081(4) .6905(17) .223(3) .058(11) Uiso d PDU .081(3) A 2 O
O2D -.168(4) .6297(19) .074(3) .081(13) Uiso d PDU .081(3) A 2 O
O3D .327(3) .5021(12) .5028(18) .050(9) Uiso d PDU .081(3) A 2 O
O4D .199(7) .2792(14) .485(4) .075(16) Uiso d PDU .081(3) A 2 O
O5D .519(4) .0849(15) .725(3) .036(7) Uiso d PDU .081(3) A 2 O
O6D .689(8) .153(3) .915(4) .14(2) Uiso d PDU .081(3) A 2 O

loop_
_atom_site_aniso_label
_atom_site_aniso_U_11
_atom_site_aniso_U_22
_atom_site_aniso_U_33
_atom_site_aniso_U_12
_atom_site_aniso_U_13
_atom_site_aniso_U_23
C1 .053(2) .0301(15) .0371(15) -.0028(10) .0019(18) .0056(10)
C2 .048(3) .0336(16) .0378(16) -.0026(12) .0007(14) .0014(9)
C3 .048(3) .0332(15) .0399(16) .0002(13) .0065(15) .0016(9)
C4 .050(3) .0361(16) .0358(15) -.0039(14) .0002(15) .0094(9)
C5 .087(5) .0350(16) .0412(16) -.0058(16) -.0106(15) .0013(10)
C6 .100(4) .0297(15) .0430(17) .0036(13) -.006(2) -.0006(11)
C7 .168(4) .0446(17) .0618(19) .033(2) -.032(2) -.0215(13)
C8 .0461(14) .0314(12) .0434(13) -.0016(9) .0020(12) .0012(9)
C9 .0440(12) .0307(11) .0400(11) .0002(9) .0007(10) .0053(8)
C10 .075(3) .0301(17) .048(2) -.0018(11) -.0158(12) .0077(10)
C11 .054(2) .0330(15) .0418(14) .0100(12) -.0006(15) .0026(10)
C12 .050(3) .0347(19) .040(2) .0022(12) -.0043(11) .0035(10)
C13 .047(2) .0314(16) .0419(17) .0039(10) .0023(15) .0028(9)
C14 .082(3) .0419(17) .0368(15) .0123(14) -.009(2) .0032(10)
C15 .129(3) .0402(16) .0451(18) .0120(17) -.023(2) -.0083(12)
C16 .123(3) .0277(14) .0495(16) .0096(16) -.022(2) -.0023(11)
C17 .0592(16) .0338(13) .0483(14) -.0085(11) -.0079(12) .0033(10)
C18 .0538(14) .0280(12) .0394(12) .0026(10) -.0009(11) -.0013(9)
C19 .0471(13) .0305(11) .0372(11) .0011(9) .0042(10) .0017(8)
C20 .0547(18) .0282(13) .0415(13) .0025(11) -.0058(13) .0027(9)
O1 .088(3) .0385(12) .0510(12) .0185(14) -.0121(17) -.0048(8)
O2 .0699(14) .0381(10) .0398(10) .0018(8) -.0143(9) .0072(6)
O3 .0702(18) .0238(10) .0455(12) -.0052(7) -.0155(10) .0035(6)
O4 .0765(15) .0252(9) .0406(10) .0039(9) -.0117(11) -.0007(7)
O5 .0667(17) .0306(11) .0474(12) .0030(10) -.0085(12) .0053(8)
O6 .135(3) .0447(12) .0426(12) .0160(14) -.0301(16) .0025(9)

loop_
_atom_type_symbol
_atom_type_description
_atom_type_scat_dispersion_real
_atom_type_scat_dispersion_imag
_atom_type_scat_source
C C .0033 .0016 'International Tables Vol C Tables 4.2.6.8 and 6.1.1.4'
H H .0000 .0000 'International Tables Vol C Tables 4.2.6.8 and 6.1.1.4'
O O .0106 .0060 'International Tables Vol C Tables 4.2.6.8 and 6.1.1.4'

loop_
_geom_angle_atom_site_label_1
_geom_angle_atom_site_label_2
_geom_angle_atom_site_label_3
_geom_angle
C6 C1 C2 118.5(3)
C6 C1 C8 119.4(3)
C2 C1 C8 122.1(3)
C3 C2 C1 120.6(3)
C3 C2 H2 119.7
C1 C2 H2 119.7
O1 C3 C2 125.7(3)
O1 C3 C4 114.1(3)
C2 C3 C4 120.2(3)
C5 C4 O2 119.3(3)
C5 C4 C3 119.4(3)
O2 C4 C3 121.3(3)
C4 C5 C6 120.3(3)
C4 C5 H5 119.9
C6 C5 H5 119.9
C1 C6 C5 120.9(3)
C1 C6 H6 119.5
C5 C6 H6 119.5
O3 C8 C1 110.4(2)
O3 C8 C9 105.1(3)
C1 C8 C9 115.3(3)
O3 C8 H8 108.6
C1 C8 H8 108.6
C9 C8 H8 108.6
C19 C9 C10 105.05(18)
C19 C9 C8 103.32(16)
C10 C9 C8 116.2(3)
C19 C9 H9 110.6
C10 C9 H9 110.6
C8 C9 H9 110.6
O4 C10 C9 107.2(2)
O4 C10 H10A 110.3
C9 C10 H10A 110.3
O4 C10 H10B 110.3
C9 C10 H10B 110.3
H10A C10 H10B 108.5
C16 C11 C12 118.0(3)
C16 C11 C18 119.9(2)
C12 C11 C18 122.1(2)
C13 C12 C11 121.0(3)
C13 C12 H12 119.5
C11 C12 H12 119.5
O5 C13 C12 124.9(3)
O5 C13 C14 115.0(2)
C12 C13 C14 120.1(3)
C15 C14 O6 118.9(3)
C15 C14 C13 119.4(2)
O6 C14 C13 121.7(2)
C14 C15 C16 120.5(3)
C14 C15 H15 119.8
C16 C15 H15 119.8
C11 C16 C15 120.9(3)
C11 C16 H16 119.5
C15 C16 H16 119.5
O4 C18 C11 110.94(19)
O4 C18 C19 105.12(17)
C11 C18 C19 116.9(2)
O4 C18 H18 107.8
C11 C18 H18 107.8
C19 C18 H18 107.8
C20 C19 C9 104.75(16)
C20 C19 C18 116.7(2)
C9 C19 C18 102.59(16)
C20 C19 H19 110.8
C9 C19 H19 110.8
C18 C19 H19 110.8
C19 C20 O3 107.45(17)
C19 C20 H20A 110.2
O3 C20 H20A 110.2
C19 C20 H20B 110.2
O3 C20 H20B 110.2
H20A C20 H20B 108.5
C3 O1 C7 117.4(2)
C8 O3 C20 107.70(17)
C18 O4 C10 105.99(17)
C13 O5 C17 117.6(2)
C6D C1D C2D 115(2)
C6D C1D C8D 121(2)
C2D C1D C8D 123(2)
C3D C2D C1D 120(3)
C4D C3D C2D 118(2)
C4D C3D O1D 112(3)
C2D C3D O1D 127(3)
C5D C4D O2D 122(2)
C5D C4D C3D 117(2)
O2D C4D C3D 121(2)
C4D C5D C6D 115(3)
C1D C6D C5D 117(3)
O3D C8D C1D 108.9(17)
O3D C8D C9D 104.7(14)
C1D C8D C9D 116.1(19)
C10D C9D C19D 105.8(13)
C10D C9D C8D 117.3(18)
C19D C9D C8D 103.3(11)
O4D C10D C9D 105.8(18)
C16D C11D C12D 118(2)
C16D C11D C18D 121(2)
C12D C11D C18D 121(2)
C13D C12D C11D 118(2)
O5D C13D C12D 123(2)
O5D C13D C14D 116(2)
C12D C13D C14D 121(2)
C15D C14D O6D 119(3)
C15D C14D C13D 118(2)
O6D C14D C13D 123(3)
C14D C15D C16D 119(3)
C11D C16D C15D 120(2)
O4D C18D C11D 107(2)
O4D C18D C19D 102(2)
C11D C18D C19D 115(2)
C20D C19D C9D 102.5(12)
C20D C19D C18D 119(2)
C9D C19D C18D 99.9(11)
O3D C20D C19D 109.5(16)
C7D O1D C3D 121(3)
C8D O3D C20D 107.4(17)
C18D O4D C10D 105(2)
C13D O5D C17D 114(3)

loop_
_geom_bond_atom_site_label_1
_geom_bond_atom_site_label_2
_geom_bond_site_symmetry_2
_geom_bond_distance
_geom_bond_publ_flag
C1 C6 . 1.381(4) ?
C1 C2 . 1.388(4) ?
C1 C8 . 1.514(3) ?
C2 C3 . 1.385(3) ?
C2 H2 . .930 ?
C3 O1 . 1.372(3) ?
C3 C4 . 1.389(3) ?
C4 C5 . 1.371(4) ?
C4 O2 . 1.365(3) ?
C5 C6 . 1.388(5) ?
C5 H5 . .930 ?
C6 H6 . .930 ?
C7 O1 . 1.414(3) ?
C7 H7A . .960 ?
C7 H7B . .960 ?
C7 H7C . .960 ?
C8 O3 . 1.435(3) ?
C8 C9 . 1.527(3) ?
C8 H8 . .980 ?
C9 C19 . 1.531(3) ?
C9 C10 . 1.510(5) ?
C9 H9 . .980 ?
C10 O4 . 1.441(3) ?
C10 H10A . .970 ?
C10 H10B . .970 ?
C11 C16 . 1.387(3) ?
C11 C12 . 1.392(4) ?
C11 C18 . 1.514(3) ?
C12 C13 . 1.386(4) ?
C12 H12 . .930 ?
C13 O5 . 1.367(3) ?
C13 C14 . 1.392(4) ?
C14 C15 . 1.368(3) ?
C14 O6 . 1.368(3) ?
C15 C16 . 1.394(4) ?
C15 H15 . .930 ?
C16 H16 . .930 ?
C17 O5 . 1.424(3) ?
C17 H17A . .960 ?
C17 H17B . .960 ?
C17 H17C . .960 ?
C18 O4 . 1.432(2) ?
C18 C19 . 1.516(3) ?
C18 H18 . .980 ?
C19 C20 . 1.528(3) ?
C19 H19 . .980 ?
C20 O3 . 1.430(3) ?
C20 H20A . .970 ?
C20 H20B . .970 ?
O2 H2A . .820 ?
O6 H6A . .820 ?
C1D C6D . 1.383(19) ?
C1D C2D . 1.395(19) ?
C1D C8D . 1.521(17) ?
C2D C3D . 1.390(18) ?
C3D C4D . 1.400(18) ?
C3D O1D . 1.37(2) ?
C4D C5D . 1.378(18) ?
C4D O2D . 1.361(18) ?
C5D C6D . 1.41(2) ?
C7D O1D . 1.42(2) ?
C8D O3D . 1.431(17) ?
C8D C9D . 1.533(16) ?
C9D C10D . 1.500(18) ?
C9D C19D . 1.544(14) ?
C10D O4D . 1.443(19) ?
C11D C16D . 1.383(19) ?
C11D C12D . 1.391(19) ?
C11D C18D . 1.517(17) ?
C12D C13D . 1.388(18) ?
C13D O5D . 1.364(18) ?
C13D C14D . 1.387(18) ?
C14D C15D . 1.374(19) ?
C14D O6D . 1.372(18) ?
C15D C16D . 1.399(19) ?
C17D O5D . 1.43(2) ?
C18D O4D . 1.455(19) ?
C18D C19D . 1.514(16) ?
C19D C20D . 1.527(18) ?
C20D O3D . 1.435(19) ?

loop_
_geom_hbond_atom_site_label_D
_geom_hbond_atom_site_label_H
_geom_hbond_atom_site_label_A
_geom_hbond_site_symmetry_A
_geom_hbond_distance_DH
_geom_hbond_distance_HA
_geom_hbond_distance_DA
_geom_hbond_angle_DHA
O2 H2A O4 2_646 .82 2.19 2.847(3) 136.9
O6 H6A O3 2 .82 2.23 2.903(3) 140.1
C2 H2 O6 2_545 .93 2.58 3.409(5) 149.3
C12 H12 O2 2_656 .93 2.41 3.328(5) 167.6

loop_
_geom_torsion_atom_site_label_1
_geom_torsion_atom_site_label_2
_geom_torsion_atom_site_label_3
_geom_torsion_atom_site_label_4
_geom_torsion
C6 C1 C2 C3 .7(9)
C8 C1 C2 C3 178.3(5)
C1 C2 C3 O1 178.2(5)
C1 C2 C3 C4 -1.8(9)
O1 C3 C4 C5 -179.2(5)
C2 C3 C4 C5 .8(8)
O1 C3 C4 O2 .3(7)
C2 C3 C4 O2 -179.7(5)
O2 C4 C5 C6 -178.2(6)
C3 C4 C5 C6 1.3(9)
C2 C1 C6 C5 1.3(10)
C8 C1 C6 C5 -176.3(6)
C4 C5 C6 C1 -2.4(11)
C6 C1 C8 O3 179.4(6)
C2 C1 C8 O3 1.8(7)
C6 C1 C8 C9 60.5(6)
C2 C1 C8 C9 -117.1(5)
O3 C8 C9 C19 31.4(3)
C1 C8 C9 C19 153.3(3)
O3 C8 C9 C10 145.9(3)
C1 C8 C9 C10 -92.3(3)
C19 C9 C10 O4 -5.4(4)
C8 C9 C10 O4 -118.9(3)
C16 C11 C12 C13 3.2(9)
C18 C11 C12 C13 -175.1(5)
C11 C12 C13 O5 174.3(7)
C11 C12 C13 C14 -3.2(10)
O5 C13 C14 C15 -177.4(5)
C12 C13 C14 C15 .3(9)
O5 C13 C14 O6 2.4(9)
C12 C13 C14 O6 -179.8(6)
O6 C14 C15 C16 -177.4(5)
C13 C14 C15 C16 2.5(8)
C12 C11 C16 C15 -.5(8)
C18 C11 C16 C15 178.0(4)
C14 C15 C16 C11 -2.4(8)
C16 C11 C18 O4 167.2(4)
C12 C11 C18 O4 -14.5(6)
C16 C11 C18 C19 46.7(5)
C12 C11 C18 C19 -135.0(5)
C10 C9 C19 C20 -139.1(3)
C8 C9 C19 C20 -16.8(2)
C10 C9 C19 C18 -16.8(3)
C8 C9 C19 C18 105.5(2)
O4 C18 C19 C20 147.5(2)
C11 C18 C19 C20 -89.0(3)
O4 C18 C19 C9 33.7(2)
C11 C18 C19 C9 157.2(2)
C9 C19 C20 O3 -3.3(4)
C18 C19 C20 O3 -115.9(3)
C2 C3 O1 C7 -3.3(7)
C4 C3 O1 C7 176.7(4)
C1 C8 O3 C20 -159.9(4)
C9 C8 O3 C20 -34.9(4)
C19 C20 O3 C8 23.9(5)
C11 C18 O4 C10 -165.5(4)
C19 C18 O4 C10 -38.3(4)
C9 C10 O4 C18 27.1(4)
C12 C13 O5 C17 4.0(8)
C14 C13 O5 C17 -178.4(5)
C6D C1D C2D C3D -15(8)
C8D C1D C2D C3D 173(5)
C1D C2D C3D C4D 26(10)
C1D C2D C3D O1D -131(7)
C2D C3D C4D C5D -1(9)
O1D C3D C4D C5D 159(5)
C2D C3D C4D O2D 175(6)
O1D C3D C4D O2D -24(9)
O2D C4D C5D C6D 150(5)
C3D C4D C5D C6D -34(7)
C2D C1D C6D C5D -21(8)
C8D C1D C6D C5D 152(4)
C4D C5D C6D C1D 46(7)
C6D C1D C8D O3D 176(4)
C2D C1D C8D O3D -12(5)
C6D C1D C8D C9D -66(5)
C2D C1D C8D C9D 106(4)
O3D C8D C9D C10D -151.4(19)
C1D C8D C9D C10D 89(2)
O3D C8D C9D C19D -35.5(19)
C1D C8D C9D C19D -155.5(17)
C19D C9D C10D O4D 2(4)
C8D C9D C10D O4D 116(4)
C16D C11D C12D C13D -19(11)
C18D C11D C12D C13D 166(6)
C11D C12D C13D O5D -163(6)
C11D C12D C13D C14D 15(10)
O5D C13D C14D C15D -176(5)
C12D C13D C14D C15D 5(9)
O5D C13D C14D O6D 7(9)
C12D C13D C14D O6D -172(7)
O6D C14D C15D C16D 155(8)
C13D C14D C15D C16D -22(10)
C12D C11D C16D C15D 2(12)
C18D C11D C16D C15D 177(7)
C14D C15D C16D C11D 19(12)
C16D C11D C18D O4D -148(7)
C12D C11D C18D O4D 27(7)
C16D C11D C18D C19D -35(7)
C12D C11D C18D C19D 140(6)
C10D C9D C19D C20D 148(3)
C8D C9D C19D C20D 24(2)
C10D C9D C19D C18D 25(2)
C8D C9D C19D C18D -99.3(16)
O4D C18D C19D C20D -153(3)
C11D C18D C19D C20D 92(3)
O4D C18D C19D C9D -42(3)
C11D C18D C19D C9D -158(3)
C9D C19D C20D O3D -5(4)
C18D C19D C20D O3D 104(3)
C4D C3D O1D C7D 144(6)
C2D C3D O1D C7D -58(10)
C1D C8D O3D C20D 158(3)
C9D C8D O3D C20D 33(3)
C19D C20D O3D C8D -18(4)
C11D C18D O4D C10D 167(4)
C19D C18D O4D C10D 46(5)
C9D C10D O4D C18D -29(5)
C12D C13D O5D C17D -18(8)
C14D C13D O5D C17D 163(5)
